data_7203653
loop_
_publ_author_name
'Burke, Nichola J.'
'Burrows, Andrew D.'
'Mahon, Mary F.'
'Warren, John E.'

_publ_section_title
;
 Structural manipulation through control of hydrogen bonding faces: the
 effects of cation substitution on the guanidinium sulfonate structure
;
_journal_issue 12
_journal_name_full CrystEngComm
_journal_page_first 931
_journal_paper_doi 10.1039/b612883a
_journal_volume 8
_journal_year 2006
_chemical_formula_sum 'C13 H19 N3 O4 S'
_chemical_formula_weight 313.37
_chemical_name_systematic
;
?
;
_space_group_IT_number 61
_symmetry_cell_setting orthorhombic
_symmetry_space_group_name_Hall '-P 2ac 2ab'
_symmetry_space_group_name_H-M 'P b c a'
_atom_sites_solution_hydrogens geom
_atom_sites_solution_primary direct
_atom_sites_solution_secondary difmap
_audit_creation_method SHELXL-97
_cell_angle_alpha 90.00
_cell_angle_beta 90.00
_cell_angle_gamma 90.00
_cell_formula_units_Z 8
_cell_length_a 7.3850(2)
_cell_length_b 15.9310(5)
_cell_length_c 25.3940(11)
_cell_measurement_temperature 150(2)
_cell_volume 2987.62(18)
_computing_cell_refinement 'HKL Scalepack (Otwinowski & Minor 1997)'
_computing_data_reduction 'Denzo & Scalepack (Otwinowski & Minor, 1997)'
_computing_molecular_graphics 'ORTEX (P.McArdle, 1995)'
_computing_publication_material 'SHELXL-97/2 (Sheldrick,1997)'
_computing_structure_refinement 'SHELXL-97 (Sheldrick, 1997)'
_computing_structure_solution 'SHELXS-97 (Sheldrick, 1990)'
_diffrn_ambient_temperature 150(2)
_diffrn_measured_fraction_theta_full 0.975
_diffrn_measured_fraction_theta_max 0.975
_diffrn_measurement_device_type KappaCCD
_diffrn_measurement_method KappaCCD
_diffrn_radiation_monochromator graphite
_diffrn_radiation_source 'fine-focus sealed tube'
_diffrn_radiation_type MoK\a
_diffrn_radiation_wavelength 0.71073
_diffrn_reflns_av_R_equivalents 0.0937
_diffrn_reflns_av_sigmaI/netI 0.1040
_diffrn_reflns_limit_h_max 9
_diffrn_reflns_limit_h_min -9
_diffrn_reflns_limit_k_max 17
_diffrn_reflns_limit_k_min -20
_diffrn_reflns_limit_l_max 32
_diffrn_reflns_limit_l_min -25
_diffrn_reflns_number 13638
_diffrn_reflns_theta_full 27.52
_diffrn_reflns_theta_max 27.52
_diffrn_reflns_theta_min 3.85
_exptl_absorpt_coefficient_mu 0.236
_exptl_absorpt_correction_type none
_exptl_absorpt_process_details
;
?
;
_exptl_crystal_colour Colourless
_exptl_crystal_density_diffrn 1.393
_exptl_crystal_density_method 'not measured'
_exptl_crystal_description Block
_exptl_crystal_F_000 1328
_exptl_crystal_size_max 0.25
_exptl_crystal_size_mid 0.10
_exptl_crystal_size_min 0.10
_refine_diff_density_max 0.445
_refine_diff_density_min -0.437
_refine_diff_density_rms 0.074
_refine_ls_extinction_method none
_refine_ls_goodness_of_fit_ref 1.025
_refine_ls_hydrogen_treatment mixed
_refine_ls_matrix_type full
_refine_ls_number_parameters 199
_refine_ls_number_reflns 3358
_refine_ls_number_restraints 2
_refine_ls_restrained_S_all 1.025
_refine_ls_R_factor_all 0.1248
_refine_ls_R_factor_gt 0.0559
_refine_ls_shift/su_max 0.000
_refine_ls_shift/su_mean 0.000
_refine_ls_structure_factor_coef Fsqd
_refine_ls_weighting_details 'calc w=1/[\s^2^(Fo^2^)+(0.0518P)^2^+0.3952P] where P=(Fo^2^+2Fc^2^)/3'
_refine_ls_weighting_scheme calc
_refine_ls_wR_factor_gt 0.1062
_refine_ls_wR_factor_ref 0.1283
_reflns_number_gt 1958
_reflns_number_total 3358
_reflns_threshold_expression >2sigma(I)
_cod_data_source_file b612883a.txt
_cod_data_source_block compound_1b_k02njb5
_cod_depositor_comments
;
The following automatic conversions were performed:
'_symmetry_cell_setting' value 'Orthorhombic' changed to 'orthorhombic'
according to '/home/saulius/struct/CIF-dictionaries/cif_core.dic'
dictionary named 'cif_core.dic' version 2.4.1 from
2010-06-29.

'_exptl_absorpt_correction_type' value 'None' changed to
'none' according to '/home/saulius/struct/CIF-dictionaries/cif_core.dic'
dictionary named 'cif_core.dic' version 2.4.1 from 2010-06-29.

Automatic conversion script
Id: cif_fix_enum 1527 2010-12-29 10:47:43Z saulius 
;
_cod_original_cell_volume 2987.61(18)
_cod_original_sg_symbol_H-M Pbca
_cod_database_code 7203653

loop_
_symmetry_equiv_pos_as_xyz
'x, y, z'
'-x+1/2, -y, z+1/2'
'x+1/2, -y+1/2, -z'
'-x, y+1/2, -z+1/2'
'-x, -y, -z'
'x-1/2, y, -z-1/2'
'-x-1/2, y-1/2, z'
'x, -y-1/2, z-1/2'

loop_
_atom_site_label
_atom_site_type_symbol
_atom_site_fract_x
_atom_site_fract_y
_atom_site_fract_z
_atom_site_U_iso_or_equiv
_atom_site_adp_type
_atom_site_occupancy
_atom_site_symmetry_multiplicity
_atom_site_calc_flag
_atom_site_refinement_flags
_atom_site_disorder_assembly
_atom_site_disorder_group
S1 S 0.93957(8) -0.09769(4) 0.11163(3) 0.0219(2) Uani 1 1 d . . .
O1 O 1.1035(2) -0.05499(11) 0.09341(8) 0.0264(5) Uani 1 1 d . . .
O2 O 0.9505(2) -0.18860(10) 0.10563(8) 0.0273(5) Uani 1 1 d . . .
O3 O 0.7773(2) -0.06349(11) 0.08633(8) 0.0268(5) Uani 1 1 d . . .
O4 O 1.1728(3) -0.07236(13) -0.01567(9) 0.0306(5) Uani 1 1 d D . .
N1 N 1.4415(3) -0.15303(14) 0.09084(10) 0.0297(6) Uani 1 1 d . . .
H1A H 1.3387 -0.1285 0.0993 0.036 Uiso 1 1 calc R . .
H1B H 1.5442 -0.1254 0.0939 0.036 Uiso 1 1 calc R . .
N2 N 1.2863(3) -0.27289(13) 0.06896(10) 0.0267(6) Uani 1 1 d . . .
H2A H 1.1855 -0.2452 0.0751 0.032 Uiso 1 1 calc R . .
N3 N 1.5979(3) -0.26794(13) 0.06087(9) 0.0260(5) Uani 1 1 d . . .
H3A H 1.5992 -0.3200 0.0493 0.031 Uiso 1 1 calc R . .
H3B H 1.6999 -0.2399 0.0641 0.031 Uiso 1 1 calc R . .
C1 C 1.4416(3) -0.23165(16) 0.07349(10) 0.0217(6) Uani 1 1 d . . .
C2 C 1.2721(3) -0.36106(17) 0.05442(14) 0.0322(7) Uani 1 1 d . . .
H2C H 1.3496 -0.3952 0.0779 0.039 Uiso 1 1 calc R . .
H2B H 1.3151 -0.3688 0.0178 0.039 Uiso 1 1 calc R . .
C3 C 1.0774(4) -0.39019(19) 0.05882(14) 0.0396(8) Uani 1 1 d . . .
H3C H 1.0364 -0.3843 0.0953 0.059 Uiso 1 1 calc R . .
H3D H 1.0690 -0.4492 0.0482 0.059 Uiso 1 1 calc R . .
H3E H 1.0007 -0.3559 0.0358 0.059 Uiso 1 1 calc R . .
C4 C 0.9230(3) -0.07716(15) 0.18009(11) 0.0207(6) Uani 1 1 d . . .
C5 C 0.9636(3) -0.14104(16) 0.21415(12) 0.0246(6) Uani 1 1 d . . .
H5 H 0.9939 -0.1947 0.2005 0.030 Uiso 1 1 calc R . .
C6 C 0.9612(4) -0.12877(17) 0.26860(12) 0.0295(7) Uani 1 1 d . . .
H6 H 0.9930 -0.1735 0.2916 0.035 Uiso 1 1 calc R . .
C7 C 0.9132(3) -0.05262(17) 0.28877(12) 0.0282(7) Uani 1 1 d . . .
H7 H 0.9097 -0.0449 0.3258 0.034 Uiso 1 1 calc R . .
C8 C 0.8684(3) 0.01519(16) 0.25500(11) 0.0246(6) Uani 1 1 d . . .
C9 C 0.8163(3) 0.09404(17) 0.27631(12) 0.0278(7) Uani 1 1 d . . .
H9 H 0.8091 0.1009 0.3134 0.033 Uiso 1 1 calc R . .
C10 C 0.7767(4) 0.15967(17) 0.24429(13) 0.0299(7) Uani 1 1 d . . .
H10 H 0.7415 0.2120 0.2591 0.036 Uiso 1 1 calc R . .
C11 C 0.7876(3) 0.15059(17) 0.18920(13) 0.0295(7) Uani 1 1 d . . .
H11 H 0.7618 0.1972 0.1671 0.035 Uiso 1 1 calc R . .
C12 C 0.8350(3) 0.07539(16) 0.16723(12) 0.0257(6) Uani 1 1 d . . .
H12 H 0.8409 0.0702 0.1300 0.031 Uiso 1 1 calc R . .
C13 C 0.8756(3) 0.00481(16) 0.19948(11) 0.0216(6) Uani 1 1 d . . .
H4A H 1.151(4) -0.059(2) 0.0178(4) 0.064(12) Uiso 1 1 d D . .
H4B H 1.179(5) -0.0252(15) -0.0344(14) 0.083(14) Uiso 1 1 d D . .

loop_
_atom_site_aniso_label
_atom_site_aniso_U_11
_atom_site_aniso_U_22
_atom_site_aniso_U_33
_atom_site_aniso_U_23
_atom_site_aniso_U_13
_atom_site_aniso_U_12
S1 0.0218(3) 0.0219(4) 0.0219(4) -0.0022(3) 0.0023(3) -0.0013(3)
O1 0.0247(9) 0.0279(11) 0.0266(11) -0.0012(9) 0.0059(8) -0.0033(8)
O2 0.0313(10) 0.0185(10) 0.0320(12) -0.0063(8) 0.0047(9) -0.0006(8)
O3 0.0245(9) 0.0293(11) 0.0267(12) 0.0003(9) -0.0024(8) -0.0007(8)
O4 0.0361(11) 0.0300(12) 0.0256(13) -0.0041(10) 0.0022(9) -0.0008(9)
N1 0.0214(11) 0.0288(14) 0.0388(15) -0.0104(11) 0.0009(11) -0.0003(10)
N2 0.0211(11) 0.0234(13) 0.0357(16) -0.0053(11) 0.0003(10) 0.0012(9)
N3 0.0232(11) 0.0225(13) 0.0321(15) -0.0037(11) 0.0020(10) -0.0010(9)
C1 0.0230(13) 0.0238(16) 0.0182(14) 0.0000(12) -0.0011(11) -0.0005(12)
C2 0.0291(14) 0.0236(16) 0.044(2) -0.0059(14) -0.0007(13) -0.0006(12)
C3 0.0307(15) 0.0335(18) 0.055(2) -0.0067(16) -0.0031(15) -0.0050(13)
C4 0.0181(12) 0.0209(14) 0.0233(15) 0.0018(12) 0.0016(11) -0.0027(11)
C5 0.0245(13) 0.0212(15) 0.0281(16) 0.0022(13) 0.0018(12) 0.0002(11)
C6 0.0305(15) 0.0272(16) 0.0310(17) 0.0095(13) -0.0041(12) -0.0002(12)
C7 0.0306(14) 0.0343(18) 0.0198(15) 0.0056(13) -0.0018(12) -0.0027(13)
C8 0.0218(13) 0.0265(16) 0.0254(17) 0.0000(13) 0.0006(11) -0.0011(11)
C9 0.0283(14) 0.0336(17) 0.0217(16) -0.0049(14) 0.0001(12) -0.0008(12)
C10 0.0309(15) 0.0245(16) 0.0344(19) -0.0061(14) 0.0006(13) 0.0021(12)
C11 0.0351(15) 0.0219(16) 0.0314(18) 0.0004(14) 0.0020(13) 0.0028(12)
C12 0.0275(14) 0.0269(16) 0.0228(16) 0.0013(13) 0.0019(12) 0.0009(12)
C13 0.0177(12) 0.0240(15) 0.0231(16) 0.0005(13) -0.0005(10) -0.0018(11)

loop_
_atom_type_symbol
_atom_type_description
_atom_type_scat_dispersion_real
_atom_type_scat_dispersion_imag
_atom_type_scat_source
C C 0.0033 0.0016 'International Tables Vol C Tables 4.2.6.8 and 6.1.1.4'
H H 0.0000 0.0000 'International Tables Vol C Tables 4.2.6.8 and 6.1.1.4'
N N 0.0061 0.0033 'International Tables Vol C Tables 4.2.6.8 and 6.1.1.4'
O O 0.0106 0.0060 'International Tables Vol C Tables 4.2.6.8 and 6.1.1.4'
S S 0.1246 0.1234 'International Tables Vol C Tables 4.2.6.8 and 6.1.1.4'

loop_
_geom_angle_atom_site_label_1
_geom_angle_atom_site_label_2
_geom_angle_atom_site_label_3
_geom_angle
_geom_angle_site_symmetry_1
_geom_angle_site_symmetry_3
_geom_angle_publ_flag
O2 S1 O1 112.49(10) . . ?
O2 S1 O3 111.66(10) . . ?
O1 S1 O3 111.41(11) . . ?
O2 S1 C4 106.82(11) . . ?
O1 S1 C4 106.33(11) . . ?
O3 S1 C4 107.77(11) . . ?
C1 N2 C2 124.2(2) . . ?
N2 C1 N1 119.7(2) . . ?
N2 C1 N3 120.9(2) . . ?
N1 C1 N3 119.4(2) . . ?
N2 C2 C3 110.2(2) . . ?
C5 C4 C13 120.8(3) . . ?
C5 C4 S1 117.9(2) . . ?
C13 C4 S1 121.31(19) . . ?
C4 C5 C6 121.2(3) . . ?
C7 C6 C5 120.0(3) . . ?
C6 C7 C8 120.7(3) . . ?
C7 C8 C13 120.2(2) . . ?
C7 C8 C9 120.4(3) . . ?
C13 C8 C9 119.4(2) . . ?
C10 C9 C8 120.8(3) . . ?
C9 C10 C11 120.3(3) . . ?
C12 C11 C10 120.7(3) . . ?
C11 C12 C13 120.8(3) . . ?
C8 C13 C12 118.1(2) . . ?
C8 C13 C4 117.0(2) . . ?
C12 C13 C4 124.9(3) . . ?

loop_
_geom_bond_atom_site_label_1
_geom_bond_atom_site_label_2
_geom_bond_distance
_geom_bond_site_symmetry_2
_geom_bond_publ_flag
S1 O2 1.4585(18) . ?
S1 O1 1.4637(18) . ?
S1 O3 1.4647(18) . ?
S1 C4 1.773(3) . ?
N1 C1 1.328(3) . ?
N2 C1 1.327(3) . ?
N2 C2 1.456(3) . ?
N3 C1 1.330(3) . ?
C2 C3 1.515(4) . ?
C4 C5 1.369(4) . ?
C4 C13 1.439(3) . ?
C5 C6 1.397(4) . ?
C6 C7 1.364(4) . ?
C7 C8 1.418(4) . ?
C8 C13 1.421(4) . ?
C8 C9 1.421(4) . ?
C9 C10 1.356(4) . ?
C10 C11 1.409(4) . ?
C11 C12 1.367(4) . ?
C12 C13 1.423(4) . ?

loop_
_cod_related_entry_id
_cod_related_entry_database
_cod_related_entry_code
1 ChemSpider 30653674
